data_1503362
loop_
_publ_author_name
'Sue, Daisuke'
'Kawabata, Takeo'
'Sasamori, Takahiro'
'Tokitoh, Nobuhiro'
'Tsubaki, Kazunori'

_publ_section_title
;
 Synthesis of spiro compounds through tandem oxidative coupling and a
 framework rearrangement reaction.
;
_journal_issue 2
_journal_name_full 'Organic letters'
_journal_page_first 256
_journal_page_last 258
_journal_paper_doi 10.1021/ol902571p
_journal_volume 12
_journal_year 2010
_chemical_formula_moiety 'C20 H12 Cl0 O2'
_chemical_formula_sum 'C20 H12 Cl0 O2'
_chemical_formula_weight 284.30
_chemical_name_systematic
; 
 ? 
;
_space_group_IT_number 14
_symmetry_cell_setting monoclinic
_symmetry_Int_Tables_number 14
_symmetry_space_group_name_Hall '-P 2yn'
_symmetry_space_group_name_H-M 'P 1 21/n 1'
_atom_sites_solution_hydrogens geom
_atom_sites_solution_primary direct
_atom_sites_solution_secondary difmap
_audit_creation_method SHELXL-97
_cell_angle_alpha 90.00
_cell_angle_beta 101.7156(10)
_cell_angle_gamma 90.00
_cell_formula_units_Z 8
_cell_length_a 12.4588(2)
_cell_length_b 9.2224(2)
_cell_length_c 24.7552(5)
_cell_measurement_temperature 103(2)
_cell_measurement_theta_max 25.5
_cell_measurement_theta_min 1.71
_cell_volume 2785.12(9)
_computing_cell_refinement HKL2000
_computing_data_collection CrystalClear
_computing_data_reduction HKL2000
_computing_structure_refinement 'SHELXL-97 (Sheldrick, 1997)'
_computing_structure_solution 'SIR-97 (Sheldrick, 1997)'
_diffrn_ambient_temperature 103(2)
_diffrn_detector_area_resol_mean 7.31
_diffrn_measured_fraction_theta_full 0.997
_diffrn_measured_fraction_theta_max 0.997
_diffrn_measurement_device_type 'Rigaku Mercury'
_diffrn_measurement_method \w
_diffrn_radiation_monochromator graphite
_diffrn_radiation_source 'fine-focus sealed tube'
_diffrn_radiation_type MoK\a
_diffrn_radiation_wavelength 0.71069
_diffrn_reflns_av_R_equivalents 0.0552
_diffrn_reflns_av_sigmaI/netI 0.0350
_diffrn_reflns_limit_h_max 15
_diffrn_reflns_limit_h_min -15
_diffrn_reflns_limit_k_max 11
_diffrn_reflns_limit_k_min -11
_diffrn_reflns_limit_l_max 29
_diffrn_reflns_limit_l_min -29
_diffrn_reflns_number 23794
_diffrn_reflns_theta_full 25.50
_diffrn_reflns_theta_max 25.50
_diffrn_reflns_theta_min 1.71
_exptl_absorpt_coefficient_mu 0.087
_exptl_absorpt_correction_T_max 0.9828
_exptl_absorpt_correction_T_min 0.9702
_exptl_absorpt_correction_type multi-scan
_exptl_absorpt_process_details 'Jacobson, R. (1998) Private communication'
_exptl_crystal_colour colorless
_exptl_crystal_density_diffrn 1.356
_exptl_crystal_density_method 'not measured'
_exptl_crystal_description prismatic
_exptl_crystal_F_000 1184
_exptl_crystal_size_max 0.35
_exptl_crystal_size_mid 0.30
_exptl_crystal_size_min 0.20
_refine_diff_density_max 0.228
_refine_diff_density_min -0.216
_refine_diff_density_rms 0.045
_refine_ls_extinction_method none
_refine_ls_goodness_of_fit_ref 1.005
_refine_ls_hydrogen_treatment refall
_refine_ls_matrix_type full
_refine_ls_number_parameters 493
_refine_ls_number_reflns 5162
_refine_ls_number_restraints 0
_refine_ls_restrained_S_all 1.005
_refine_ls_R_factor_all 0.0458
_refine_ls_R_factor_gt 0.0365
_refine_ls_shift/su_max 0.001
_refine_ls_shift/su_mean 0.000
_refine_ls_structure_factor_coef Fsqd
_refine_ls_weighting_details 'calc w=1/[\s^2^(Fo^2^)+(0.0774P)^2^+0.0000P] where P=(Fo^2^+2Fc^2^)/3'
_refine_ls_weighting_scheme calc
_refine_ls_wR_factor_gt 0.0987
_refine_ls_wR_factor_ref 0.1052
_reflns_number_gt 4231
_reflns_number_total 5162
_reflns_threshold_expression >2sigma(I)
_cod_data_source_file ol902571p_si_001.cif
_cod_data_source_block sue
_cod_original_sg_symbol_Hall '    -P 1'
_cod_original_sg_symbol_H-M P21/n
_cod_database_code 1503362

loop_
_symmetry_equiv_pos_as_xyz
'x, y, z'
'-x+1/2, y+1/2, -z+1/2'
'-x, -y, -z'
'x-1/2, -y-1/2, z-1/2'

loop_
_atom_site_label
_atom_site_type_symbol
_atom_site_fract_x
_atom_site_fract_y
_atom_site_fract_z
_atom_site_U_iso_or_equiv
_atom_site_adp_type
_atom_site_occupancy
_atom_site_symmetry_multiplicity
_atom_site_calc_flag
C1 C 0.23601(10) 0.23031(12) 0.86517(5) 0.0220(3) Uani 1 1 d
C2 C 0.33475(10) 0.14629(13) 0.85469(5) 0.0250(3) Uani 1 1 d
H1 H 0.3455(11) 0.1277(14) 0.8178(6) 0.031(4) Uiso 1 1 d
C3 C 0.40157(10) 0.11059(13) 0.90190(5) 0.0263(3) Uani 1 1 d
H2 H 0.4721(11) 0.0567(14) 0.9047(5) 0.032(4) Uiso 1 1 d
C4 C 0.35653(9) 0.16133(12) 0.94883(5) 0.0222(3) Uani 1 1 d
C5 C 0.39332(10) 0.14730(13) 1.00548(5) 0.0262(3) Uani 1 1 d
H3 H 0.4648(12) 0.0968(15) 1.0212(6) 0.035(4) Uiso 1 1 d
C6 C 0.32788(10) 0.20013(14) 1.04041(5) 0.0276(3) Uani 1 1 d
H4 H 0.3507(11) 0.1879(15) 1.0805(6) 0.035(4) Uiso 1 1 d
C7 C 0.22983(11) 0.26989(14) 1.01950(5) 0.0284(3) Uani 1 1 d
H5 H 0.1856(12) 0.3079(14) 1.0432(6) 0.033(4) Uiso 1 1 d
C8 C 0.19386(10) 0.28788(13) 0.96281(5) 0.0250(3) Uani 1 1 d
H6 H 0.1245(12) 0.3384(14) 0.9482(5) 0.030(3) Uiso 1 1 d
C9 C 0.25735(9) 0.23206(12) 0.92810(5) 0.0208(3) Uani 1 1 d
C10 C 0.12648(10) 0.15325(14) 0.84210(5) 0.0260(3) Uani 1 1 d
O1 O 0.10129(8) 0.02940(10) 0.84669(4) 0.0354(2) Uani 1 1 d
O2 O 0.05222(7) 0.25072(9) 0.81364(3) 0.0272(2) Uani 1 1 d
C11 C 0.10734(9) 0.38246(13) 0.81122(5) 0.0231(3) Uani 1 1 d
C12 C 0.21416(9) 0.37713(12) 0.83825(5) 0.0211(3) Uani 1 1 d
C13 C 0.28290(9) 0.49859(12) 0.83748(5) 0.0207(3) Uani 1 1 d
C14 C 0.39586(10) 0.50076(13) 0.86235(5) 0.0244(3) Uani 1 1 d
H7 H 0.4302(10) 0.4133(14) 0.8822(5) 0.024(3) Uiso 1 1 d
C15 C 0.45827(11) 0.62105(13) 0.85818(5) 0.0275(3) Uani 1 1 d
H8 H 0.5369(12) 0.6195(14) 0.8760(6) 0.036(4) Uiso 1 1 d
C16 C 0.41141(11) 0.74541(13) 0.82996(5) 0.0295(3) Uani 1 1 d
H9 H 0.4564(12) 0.8311(15) 0.8264(6) 0.039(4) Uiso 1 1 d
C17 C 0.30181(11) 0.74773(13) 0.80613(5) 0.0276(3) Uani 1 1 d
H10 H 0.2645(11) 0.8355(16) 0.7861(6) 0.036(4) Uiso 1 1 d
C18 C 0.23470(10) 0.62488(12) 0.80899(5) 0.0232(3) Uani 1 1 d
C19 C 0.12131(10) 0.62438(14) 0.78358(5) 0.0255(3) Uani 1 1 d
H11 H 0.0883(11) 0.7153(15) 0.7651(6) 0.033(4) Uiso 1 1 d
C20 C 0.05708(10) 0.50432(14) 0.78354(5) 0.0264(3) Uani 1 1 d
H12 H -0.0219(11) 0.5015(14) 0.7645(6) 0.033(4) Uiso 1 1 d
C21 C -0.24990(9) 0.22879(12) 0.87512(5) 0.0212(3) Uani 1 1 d
C22 C -0.15273(10) 0.12660(12) 0.88002(5) 0.0233(3) Uani 1 1 d
H13 H -0.1228(11) 0.1035(14) 0.8472(6) 0.031(4) Uiso 1 1 d
C23 C -0.12436(10) 0.07458(13) 0.93103(5) 0.0259(3) Uani 1 1 d
H14 H -0.0643(11) 0.0038(14) 0.9440(5) 0.030(3) Uiso 1 1 d
C24 C -0.19188(10) 0.13959(12) 0.96662(5) 0.0241(3) Uani 1 1 d
C25 C -0.19158(11) 0.12319(14) 1.02241(5) 0.0305(3) Uani 1 1 d
H15 H -0.1422(11) 0.0511(15) 1.0449(6) 0.034(4) Uiso 1 1 d
C26 C -0.26390(12) 0.20642(16) 1.04540(6) 0.0354(3) Uani 1 1 d
H16 H -0.2672(12) 0.1965(15) 1.0827(7) 0.042(4) Uiso 1 1 d
C27 C -0.33488(11) 0.30396(16) 1.01371(6) 0.0357(3) Uani 1 1 d
H17 H -0.3839(12) 0.3652(15) 1.0301(6) 0.037(4) Uiso 1 1 d
C28 C -0.33657(10) 0.31938(15) 0.95744(5) 0.0287(3) Uani 1 1 d
H18 H -0.3887(12) 0.3909(15) 0.9336(6) 0.037(4) Uiso 1 1 d
C29 C -0.26552(9) 0.23587(12) 0.93474(5) 0.0216(3) Uani 1 1 d
C30 C -0.35240(10) 0.15894(13) 0.83880(5) 0.0239(3) Uani 1 1 d
O3 O -0.38776(7) 0.03899(9) 0.84043(3) 0.0306(2) Uani 1 1 d
O4 O -0.40490(7) 0.25921(9) 0.80100(3) 0.0267(2) Uani 1 1 d
C31 C -0.34078(10) 0.38507(13) 0.80683(5) 0.0237(3) Uani 1 1 d
C32 C -0.24879(9) 0.37376(12) 0.84731(5) 0.0212(3) Uani 1 1 d
C33 C -0.17546(9) 0.49150(12) 0.85878(5) 0.0215(3) Uani 1 1 d
C34 C -0.07820(10) 0.48798(13) 0.90014(5) 0.0232(3) Uani 1 1 d
H19 H -0.0607(11) 0.3974(14) 0.9226(5) 0.029(3) Uiso 1 1 d
C35 C -0.00952(10) 0.60540(13) 0.90851(5) 0.0271(3) Uani 1 1 d
H20 H 0.0612(11) 0.6026(14) 0.9369(6) 0.030(4) Uiso 1 1 d
C36 C -0.03544(11) 0.73205(14) 0.87660(5) 0.0294(3) Uani 1 1 d
H21 H 0.0121(12) 0.8142(15) 0.8822(6) 0.034(4) Uiso 1 1 d
C37 C -0.12971(11) 0.73983(13) 0.83753(5) 0.0290(3) Uani 1 1 d
H22 H -0.1481(11) 0.8292(15) 0.8154(6) 0.032(4) Uiso 1 1 d
C38 C -0.20271(10) 0.62026(13) 0.82675(5) 0.0251(3) Uani 1 1 d
C39 C -0.30056(11) 0.62517(14) 0.78547(5) 0.0289(3) Uani 1 1 d
H23 H -0.3168(11) 0.7133(15) 0.7658(6) 0.032(4) Uiso 1 1 d
C40 C -0.37038(11) 0.50979(14) 0.77480(5) 0.0280(3) Uani 1 1 d
H24 H -0.4370(12) 0.5100(15) 0.7461(6) 0.038(4) Uiso 1 1 d

loop_
_atom_site_aniso_label
_atom_site_aniso_U_11
_atom_site_aniso_U_22
_atom_site_aniso_U_33
_atom_site_aniso_U_23
_atom_site_aniso_U_13
_atom_site_aniso_U_12
C1 0.0245(6) 0.0213(6) 0.0204(6) 0.0011(5) 0.0049(5) -0.0018(5)
C2 0.0319(7) 0.0222(6) 0.0233(7) -0.0001(5) 0.0115(5) -0.0010(5)
C3 0.0276(7) 0.0240(6) 0.0295(7) 0.0039(5) 0.0107(5) 0.0036(5)
C4 0.0227(6) 0.0201(6) 0.0245(6) 0.0018(5) 0.0059(5) 0.0000(5)
C5 0.0256(7) 0.0258(6) 0.0261(7) 0.0027(5) 0.0022(5) -0.0010(5)
C6 0.0337(7) 0.0274(7) 0.0206(7) 0.0001(5) 0.0030(5) -0.0051(5)
C7 0.0317(7) 0.0291(7) 0.0269(7) -0.0038(5) 0.0118(6) -0.0030(5)
C8 0.0230(6) 0.0255(6) 0.0270(7) 0.0002(5) 0.0060(5) 0.0008(5)
C9 0.0210(6) 0.0202(6) 0.0209(6) 0.0008(5) 0.0038(5) -0.0029(4)
C10 0.0291(7) 0.0308(7) 0.0183(6) 0.0013(5) 0.0052(5) -0.0054(5)
O1 0.0410(6) 0.0314(5) 0.0322(5) 0.0031(4) 0.0034(4) -0.0133(4)
O2 0.0233(5) 0.0333(5) 0.0240(5) 0.0023(4) 0.0025(4) -0.0062(4)
C11 0.0233(6) 0.0288(6) 0.0182(6) 0.0001(5) 0.0066(5) -0.0029(5)
C12 0.0231(6) 0.0235(6) 0.0170(6) 0.0010(5) 0.0049(5) 0.0009(5)
C13 0.0234(6) 0.0225(6) 0.0169(6) -0.0009(5) 0.0060(5) 0.0000(5)
C14 0.0253(6) 0.0247(6) 0.0230(6) -0.0013(5) 0.0043(5) -0.0001(5)
C15 0.0264(7) 0.0302(7) 0.0267(7) -0.0049(5) 0.0069(5) -0.0052(5)
C16 0.0373(8) 0.0250(7) 0.0293(7) -0.0029(5) 0.0145(6) -0.0067(6)
C17 0.0382(8) 0.0233(6) 0.0244(7) 0.0015(5) 0.0138(6) 0.0027(5)
C18 0.0300(6) 0.0244(6) 0.0172(6) -0.0006(5) 0.0093(5) 0.0034(5)
C19 0.0290(7) 0.0294(7) 0.0195(6) 0.0038(5) 0.0082(5) 0.0077(5)
C20 0.0227(6) 0.0385(7) 0.0183(6) 0.0033(5) 0.0049(5) 0.0061(5)
C21 0.0210(6) 0.0231(6) 0.0198(6) -0.0004(5) 0.0050(5) -0.0023(5)
C22 0.0238(6) 0.0206(6) 0.0262(7) -0.0034(5) 0.0072(5) -0.0030(5)
C23 0.0239(6) 0.0211(6) 0.0316(7) -0.0003(5) 0.0026(5) -0.0016(5)
C24 0.0256(6) 0.0217(6) 0.0239(6) 0.0004(5) 0.0021(5) -0.0079(5)
C25 0.0362(7) 0.0300(7) 0.0229(7) 0.0025(6) 0.0008(6) -0.0122(6)
C26 0.0421(8) 0.0443(8) 0.0211(7) -0.0036(6) 0.0095(6) -0.0193(7)
C27 0.0323(7) 0.0468(8) 0.0317(8) -0.0125(7) 0.0154(6) -0.0097(6)
C28 0.0242(7) 0.0346(7) 0.0282(7) -0.0051(6) 0.0074(5) -0.0038(5)
C29 0.0204(6) 0.0243(6) 0.0202(6) -0.0016(5) 0.0040(5) -0.0063(5)
C30 0.0253(6) 0.0291(7) 0.0184(6) -0.0007(5) 0.0068(5) -0.0018(5)
O3 0.0319(5) 0.0323(5) 0.0269(5) -0.0019(4) 0.0044(4) -0.0118(4)
O4 0.0239(5) 0.0316(5) 0.0230(5) 0.0006(4) 0.0007(4) -0.0031(4)
C31 0.0248(6) 0.0272(6) 0.0201(6) -0.0018(5) 0.0065(5) -0.0003(5)
C32 0.0219(6) 0.0238(6) 0.0193(6) 0.0000(5) 0.0074(5) 0.0023(5)
C33 0.0235(6) 0.0219(6) 0.0213(6) -0.0022(5) 0.0097(5) 0.0011(5)
C34 0.0237(6) 0.0222(6) 0.0252(6) -0.0009(5) 0.0081(5) 0.0005(5)
C35 0.0262(7) 0.0276(6) 0.0290(7) -0.0052(5) 0.0091(6) -0.0029(5)
C36 0.0366(8) 0.0247(6) 0.0308(7) -0.0052(5) 0.0160(6) -0.0075(6)
C37 0.0433(8) 0.0221(6) 0.0252(7) 0.0005(5) 0.0155(6) -0.0005(5)
C38 0.0327(7) 0.0238(6) 0.0219(6) -0.0003(5) 0.0125(5) 0.0026(5)
C39 0.0396(7) 0.0275(7) 0.0214(6) 0.0041(5) 0.0101(6) 0.0089(6)
C40 0.0297(7) 0.0341(7) 0.0197(6) 0.0014(5) 0.0035(5) 0.0057(5)

loop_
_atom_type_symbol
_atom_type_description
_atom_type_scat_dispersion_real
_atom_type_scat_dispersion_imag
_atom_type_scat_source
C C 0.0033 0.0016 'International Tables Vol C Tables 4.2.6.8 and 6.1.1.4'
H H 0.0000 0.0000 'International Tables Vol C Tables 4.2.6.8 and 6.1.1.4'
O O 0.0106 0.0060 'International Tables Vol C Tables 4.2.6.8 and 6.1.1.4'
Cl Cl 0.1484 0.1585 'International Tables Vol C Tables 4.2.6.8 and 6.1.1.4'

loop_
_geom_angle_atom_site_label_1
_geom_angle_atom_site_label_2
_geom_angle_atom_site_label_3
_geom_angle
C12 C1 C2 117.49(10)
C12 C1 C9 114.81(9)
C2 C1 C9 101.55(9)
C12 C1 C10 100.56(9)
C2 C1 C10 112.83(10)
C9 C1 C10 109.91(9)
C3 C2 C1 111.09(11)
C3 C2 H1 127.2(8)
C1 C2 H1 121.7(8)
C2 C3 C4 110.18(11)
C2 C3 H2 124.6(8)
C4 C3 H2 125.2(8)
C5 C4 C9 119.93(11)
C5 C4 C3 131.99(11)
C9 C4 C3 108.05(10)
C4 C5 C6 118.66(12)
C4 C5 H3 121.0(8)
C6 C5 H3 120.3(8)
C7 C6 C5 120.95(12)
C7 C6 H4 118.9(8)
C5 C6 H4 120.1(8)
C6 C7 C8 120.70(12)
C6 C7 H5 121.3(8)
C8 C7 H5 118.0(8)
C9 C8 C7 118.34(12)
C9 C8 H6 121.3(8)
C7 C8 H6 120.3(8)
C8 C9 C4 121.37(11)
C8 C9 C1 129.52(11)
C4 C9 C1 109.10(10)
O1 C10 O2 120.68(11)
O1 C10 C1 129.39(12)
O2 C10 C1 109.93(10)
C10 O2 C11 107.67(9)
C12 C11 C20 124.42(11)
C12 C11 O2 112.66(10)
C20 C11 O2 122.91(11)
C11 C12 C13 119.92(11)
C11 C12 C1 108.63(10)
C13 C12 C1 131.44(10)
C12 C13 C14 123.83(10)
C12 C13 C18 117.24(10)
C14 C13 C18 118.92(11)
C15 C14 C13 120.48(11)
C15 C14 H7 120.0(7)
C13 C14 H7 119.5(7)
C14 C15 C16 120.85(12)
C14 C15 H8 118.7(8)
C16 C15 H8 120.4(8)
C17 C16 C15 120.15(12)
C17 C16 H9 119.0(8)
C15 C16 H9 120.8(8)
C16 C17 C18 120.73(12)
C16 C17 H10 122.8(8)
C18 C17 H10 116.5(8)
C17 C18 C19 121.48(11)
C17 C18 C13 118.86(11)
C19 C18 C13 119.65(11)
C20 C19 C18 122.08(11)
C20 C19 H11 119.5(8)
C18 C19 H11 118.4(8)
C19 C20 C11 116.60(11)
C19 C20 H12 122.7(8)
C11 C20 H12 120.7(8)
C32 C21 C22 120.41(10)
C32 C21 C29 114.74(9)
C22 C21 C29 101.84(9)
C32 C21 C30 100.80(9)
C22 C21 C30 109.80(9)
C29 C21 C30 109.11(9)
C23 C22 C21 110.69(11)
C23 C22 H13 129.3(8)
C21 C22 H13 119.9(8)
C22 C23 C24 110.44(11)
C22 C23 H14 125.4(8)
C24 C23 H14 124.1(8)
C25 C24 C29 119.93(12)
C25 C24 C23 131.91(12)
C29 C24 C23 108.14(10)
C24 C25 C26 118.41(12)
C24 C25 H15 120.3(8)
C26 C25 H15 121.2(8)
C27 C26 C25 121.22(13)
C27 C26 H16 118.0(9)
C25 C26 H16 120.8(9)
C26 C27 C28 120.59(13)
C26 C27 H17 121.3(8)
C28 C27 H17 118.1(8)
C29 C28 C27 118.01(13)
C29 C28 H18 120.7(8)
C27 C28 H18 121.3(8)
C28 C29 C24 121.81(11)
C28 C29 C21 129.54(11)
C24 C29 C21 108.65(10)
O3 C30 O4 121.02(11)
O3 C30 C21 129.30(11)
O4 C30 C21 109.68(10)
C30 O4 C31 107.66(9)
C32 C31 O4 112.88(10)
C32 C31 C40 124.25(11)
O4 C31 C40 122.85(10)
C31 C32 C33 120.14(11)
C31 C32 C21 108.63(10)
C33 C32 C21 131.10(10)
C32 C33 C34 123.44(10)
C32 C33 C38 117.16(10)
C34 C33 C38 119.40(11)
C35 C34 C33 120.45(11)
C35 C34 H19 121.1(8)
C33 C34 H19 118.5(8)
C34 C35 C36 120.34(12)
C34 C35 H20 121.0(7)
C36 C35 H20 118.6(8)
C37 C36 C35 120.48(12)
C37 C36 H21 118.7(8)
C35 C36 H21 120.8(8)
C36 C37 C38 121.28(12)
C36 C37 H22 120.3(8)
C38 C37 H22 118.4(8)
C37 C38 C39 122.20(11)
C37 C38 C33 118.02(11)
C39 C38 C33 119.79(11)
C40 C39 C38 122.21(12)
C40 C39 H23 120.5(8)
C38 C39 H23 117.3(8)
C39 C40 C31 116.45(12)
C39 C40 H24 123.5(8)
C31 C40 H24 120.0(9)

loop_
_geom_bond_atom_site_label_1
_geom_bond_atom_site_label_2
_geom_bond_distance
C1 C12 1.5093(16)
C1 C2 1.5201(17)
C1 C9 1.5264(16)
C1 C10 1.5418(17)
C2 C3 1.3313(18)
C2 H1 0.965(14)
C3 C4 1.4658(17)
C3 H2 0.999(14)
C4 C5 1.3902(17)
C4 C9 1.3994(16)
C5 C6 1.3913(18)
C5 H3 1.010(14)
C6 C7 1.3846(19)
C6 H4 0.982(15)
C7 C8 1.3938(18)
C7 H5 0.950(15)
C8 C9 1.3802(17)
C8 H6 0.984(14)
C10 O1 1.1960(15)
C10 O2 1.3768(15)
O2 C11 1.4028(14)
C11 C12 1.3637(16)
C11 C20 1.3966(17)
C12 C13 1.4124(16)
C13 C14 1.4171(17)
C13 C18 1.4292(16)
C14 C15 1.3705(17)
C14 H7 0.995(13)
C15 C16 1.4067(18)
C15 H8 0.989(14)
C16 C17 1.373(2)
C16 H9 0.983(15)
C17 C18 1.4184(17)
C17 H10 1.012(15)
C18 C19 1.4250(17)
C19 C20 1.3659(18)
C19 H11 1.003(14)
C20 H12 1.001(14)
C21 C32 1.5053(16)
C21 C22 1.5195(16)
C21 C29 1.5287(16)
C21 C30 1.5452(16)
C22 C23 1.3299(17)
C22 H13 0.984(14)
C23 C24 1.4644(18)
C23 H14 0.996(14)
C24 C25 1.3886(17)
C24 C29 1.3997(17)
C25 C26 1.390(2)
C25 H15 0.996(14)
C26 C27 1.387(2)
C26 H16 0.936(16)
C27 C28 1.3962(18)
C27 H17 0.979(15)
C28 C29 1.3763(17)
C28 H18 1.024(14)
C30 O3 1.1945(14)
C30 O4 1.3821(14)
O4 C31 1.3999(14)
C31 C32 1.3646(16)
C31 C40 1.4031(17)
C32 C33 1.4103(16)
C33 C34 1.4190(17)
C33 C38 1.4301(17)
C34 C35 1.3696(17)
C34 H19 1.003(13)
C35 C36 1.4103(18)
C35 H20 1.010(14)
C36 C37 1.363(2)
C36 H21 0.954(15)
C37 C38 1.4198(17)
C37 H22 0.990(14)
C38 C39 1.4236(18)
C39 C40 1.3658(19)
C39 H23 0.947(14)
C40 H24 0.977(15)

loop_
_geom_torsion_atom_site_label_1
_geom_torsion_atom_site_label_2
_geom_torsion_atom_site_label_3
_geom_torsion_atom_site_label_4
_geom_torsion
C12 C1 C2 C3 124.43(12)
C9 C1 C2 C3 -1.67(13)
C10 C1 C2 C3 -119.26(11)
C1 C2 C3 C4 1.32(14)
C2 C3 C4 C5 177.89(13)
C2 C3 C4 C9 -0.35(14)
C9 C4 C5 C6 2.24(17)
C3 C4 C5 C6 -175.82(12)
C4 C5 C6 C7 -2.24(18)
C5 C6 C7 C8 0.52(19)
C6 C7 C8 C9 1.20(18)
C7 C8 C9 C4 -1.19(17)
C7 C8 C9 C1 177.22(11)
C5 C4 C9 C8 -0.55(17)
C3 C4 C9 C8 177.94(10)
C5 C4 C9 C1 -179.24(10)
C3 C4 C9 C1 -0.75(13)
C12 C1 C9 C8 55.01(16)
C2 C1 C9 C8 -177.14(12)
C10 C1 C9 C8 -57.46(15)
C12 C1 C9 C4 -126.44(11)
C2 C1 C9 C4 1.42(12)
C10 C1 C9 C4 121.10(11)
C12 C1 C10 O1 173.68(13)
C2 C1 C10 O1 47.67(17)
C9 C1 C10 O1 -64.88(16)
C12 C1 C10 O2 -7.47(12)
C2 C1 C10 O2 -133.48(10)
C9 C1 C10 O2 113.96(10)
O1 C10 O2 C11 -175.08(11)
C1 C10 O2 C11 5.96(12)
C10 O2 C11 C12 -1.71(13)
C10 O2 C11 C20 177.78(11)
C20 C11 C12 C13 -2.63(18)
O2 C11 C12 C13 176.85(10)
C20 C11 C12 C1 177.18(11)
O2 C11 C12 C1 -3.33(13)
C2 C1 C12 C11 129.10(11)
C9 C1 C12 C11 -111.60(11)
C10 C1 C12 C11 6.29(12)
C2 C1 C12 C13 -51.11(17)
C9 C1 C12 C13 68.19(16)
C10 C1 C12 C13 -173.92(12)
C11 C12 C13 C14 -177.21(11)
C1 C12 C13 C14 3.03(19)
C11 C12 C13 C18 1.71(16)
C1 C12 C13 C18 -178.05(11)
C12 C13 C14 C15 177.63(11)
C18 C13 C14 C15 -1.28(17)
C13 C14 C15 C16 0.99(19)
C14 C15 C16 C17 0.05(19)
C15 C16 C17 C18 -0.76(19)
C16 C17 C18 C19 -178.76(12)
C16 C17 C18 C13 0.45(18)
C12 C13 C18 C17 -178.42(10)
C14 C13 C18 C17 0.56(17)
C12 C13 C18 C19 0.81(16)
C14 C13 C18 C19 179.78(11)
C17 C18 C19 C20 176.51(11)
C13 C18 C19 C20 -2.69(18)
C18 C19 C20 C11 1.90(18)
C12 C11 C20 C19 0.78(18)
O2 C11 C20 C19 -178.65(10)
C32 C21 C22 C23 133.04(11)
C29 C21 C22 C23 4.81(12)
C30 C21 C22 C23 -110.72(11)
C21 C22 C23 C24 -3.39(14)
C22 C23 C24 C25 -178.17(12)
C22 C23 C24 C29 0.32(13)
C29 C24 C25 C26 -1.36(17)
C23 C24 C25 C26 176.99(12)
C24 C25 C26 C27 -0.10(19)
C25 C26 C27 C28 1.0(2)
C26 C27 C28 C29 -0.40(19)
C27 C28 C29 C24 -1.08(18)
C27 C28 C29 C21 179.47(11)
C25 C24 C29 C28 1.99(17)
C23 C24 C29 C28 -176.72(11)
C25 C24 C29 C21 -178.46(10)
C23 C24 C29 C21 2.83(12)
C32 C21 C29 C28 43.24(17)
C22 C21 C29 C28 175.00(12)
C30 C21 C29 C28 -68.96(15)
C32 C21 C29 C24 -136.26(10)
C22 C21 C29 C24 -4.50(12)
C30 C21 C29 C24 111.53(11)
C32 C21 C30 O3 174.87(12)
C22 C21 C30 O3 46.82(17)
C29 C21 C30 O3 -64.01(16)
C32 C21 C30 O4 -5.89(12)
C22 C21 C30 O4 -133.94(10)
C29 C21 C30 O4 115.24(10)
O3 C30 O4 C31 -176.29(11)
C21 C30 O4 C31 4.40(12)
C30 O4 C31 C32 -0.85(13)
C30 O4 C31 C40 -179.65(11)
O4 C31 C32 C33 -179.62(10)
C40 C31 C32 C33 -0.83(18)
O4 C31 C32 C21 -3.14(13)
C40 C31 C32 C21 175.65(11)
C22 C21 C32 C31 126.05(11)
C29 C21 C32 C31 -111.79(11)
C30 C21 C32 C31 5.26(12)
C22 C21 C32 C33 -57.99(17)
C29 C21 C32 C33 64.17(16)
C30 C21 C32 C33 -178.78(11)
C31 C32 C33 C34 -179.93(11)
C21 C32 C33 C34 4.49(19)
C31 C32 C33 C38 0.47(16)
C21 C32 C33 C38 -175.10(11)
C32 C33 C34 C35 178.86(11)
C38 C33 C34 C35 -1.56(17)
C33 C34 C35 C36 0.87(18)
C34 C35 C36 C37 0.79(19)
C35 C36 C37 C38 -1.74(19)
C36 C37 C38 C39 -178.85(12)
C36 C37 C38 C33 1.01(18)
C32 C33 C38 C37 -179.76(10)
C34 C33 C38 C37 0.63(16)
C32 C33 C38 C39 0.10(16)
C34 C33 C38 C39 -179.51(11)
C37 C38 C39 C40 179.49(12)
C33 C38 C39 C40 -0.37(18)
C38 C39 C40 C31 0.06(18)
C32 C31 C40 C39 0.55(19)
O4 C31 C40 C39 179.22(10)
